data_2230707
loop_
_publ_author_name
'Xu, Guohai'
'He, Xiyun'

_publ_section_title
;
 <i>catena</i>-Poly[1,1'-dimethyl-4,4'-(ethane-1,2-diyl)dipyridinium
 [lead(II)-tri-\m-iodido-lead(II)-tri-\m-iodido]]
;
_journal_coeditor_code HY2435
_journal_issue 7
_journal_name_full 'Acta Crystallographica Section E'
_journal_page_first m847
_journal_paper_doi 10.1107/S160053681102006X
_journal_volume 67
_journal_year 2011
_chemical_formula_iupac '(C14 H18 N2) [Pb2 I6]'
_chemical_formula_moiety 'C14 H18 N2 2+, I6 Pb2 2-'
_chemical_formula_sum 'C14 H18 I6 N2 Pb2'
_chemical_formula_weight 1390.08
_chemical_name_systematic
;
<i>catena</i>-Poly[1,1'-dimethyl-4,4'-(ethane-1,2-diyl)dipyridinium
[lead(II)-tri-\m-iodido-lead(II)-tri-\m-iodido]]
;
_space_group_IT_number 14
_symmetry_cell_setting monoclinic
_symmetry_space_group_name_Hall '-P 2ybc'
_symmetry_space_group_name_H-M 'P 1 21/c 1'
_atom_sites_solution_hydrogens geom
_atom_sites_solution_primary direct
_atom_sites_solution_secondary difmap
_audit_creation_method SHELXL-97
_cell_angle_alpha 90.00
_cell_angle_beta 101.239(10)
_cell_angle_gamma 90.00
_cell_formula_units_Z 2
_cell_length_a 10.120(6)
_cell_length_b 17.575(10)
_cell_length_c 8.025(4)
_cell_measurement_reflns_used 3425
_cell_measurement_temperature 296(2)
_cell_measurement_theta_max 28.15
_cell_measurement_theta_min 0.99
_cell_volume 1399.9(13)
_computing_cell_refinement 'SAINT (Bruker, 2007)'
_computing_data_collection 'APEX2 (Bruker, 2007)'
_computing_data_reduction 'SAINT (Bruker, 2007)'
_computing_molecular_graphics 'SHELXTL (Sheldrick, 2008)'
_computing_publication_material 'SHELXTL (Sheldrick, 2008)'
_computing_structure_refinement 'SHELXTL (Sheldrick, 2008)'
_computing_structure_solution 'SHELXTL (Sheldrick, 2008)'
_diffrn_ambient_temperature 296(2)
_diffrn_measured_fraction_theta_full 0.996
_diffrn_measured_fraction_theta_max 0.996
_diffrn_measurement_device_type 'Bruker APEXII CCD'
_diffrn_measurement_method '\f and \w'
_diffrn_radiation_monochromator graphite
_diffrn_radiation_source 'fine-focus sealed tube'
_diffrn_radiation_type MoK\a
_diffrn_radiation_wavelength 0.71073
_diffrn_reflns_av_R_equivalents 0.0384
_diffrn_reflns_av_sigmaI/netI 0.0230
_diffrn_reflns_limit_h_max 13
_diffrn_reflns_limit_h_min -13
_diffrn_reflns_limit_k_max 23
_diffrn_reflns_limit_k_min -23
_diffrn_reflns_limit_l_max 10
_diffrn_reflns_limit_l_min -10
_diffrn_reflns_number 22768
_diffrn_reflns_theta_full 28.15
_diffrn_reflns_theta_max 28.15
_diffrn_reflns_theta_min 2.63
_exptl_absorpt_coefficient_mu 18.629
_exptl_absorpt_correction_T_max 0.030
_exptl_absorpt_correction_T_min 0.016
_exptl_absorpt_correction_type multi-scan
_exptl_absorpt_process_details '(SADABS; Bruker, 2001)'
_exptl_crystal_colour black
_exptl_crystal_density_diffrn 3.298
_exptl_crystal_density_method 'not measured'
_exptl_crystal_description block
_exptl_crystal_F_000 1196
_exptl_crystal_size_max 0.25
_exptl_crystal_size_mid 0.20
_exptl_crystal_size_min 0.19
_refine_diff_density_max 0.794
_refine_diff_density_min -1.162
_refine_ls_extinction_method none
_refine_ls_goodness_of_fit_ref 1.024
_refine_ls_hydrogen_treatment constr
_refine_ls_matrix_type full
_refine_ls_number_parameters 109
_refine_ls_number_reflns 3425
_refine_ls_number_restraints 0
_refine_ls_restrained_S_all 1.024
_refine_ls_R_factor_all 0.0316
_refine_ls_R_factor_gt 0.0220
_refine_ls_shift/su_max 0.002
_refine_ls_shift/su_mean 0.000
_refine_ls_structure_factor_coef Fsqd
_refine_ls_weighting_details 'calc w=1/[\s^2^(Fo^2^)+(0.0121P)^2^+2.6844P] where P=(Fo^2^+2Fc^2^)/3'
_refine_ls_weighting_scheme calc
_refine_ls_wR_factor_gt 0.0434
_refine_ls_wR_factor_ref 0.0463
_reflns_number_gt 2838
_reflns_number_total 3425
_reflns_threshold_expression I>2\s(I)
_cod_data_source_file hy2435.cif
_cod_data_source_block I
_cod_original_sg_symbol_H-M 'P 21/c'
_cod_database_code 2230707
_cod_database_fobs_code 2230707

loop_
_symmetry_equiv_pos_as_xyz
'x, y, z'
'-x, y+1/2, -z+1/2'
'-x, -y, -z'
'x, -y-1/2, z-1/2'

loop_
_atom_site_type_symbol
_atom_site_label
_atom_site_fract_x
_atom_site_fract_y
_atom_site_fract_z
_atom_site_U_iso_or_equiv
_atom_site_adp_type
_atom_site_calc_flag
_atom_site_refinement_flags
_atom_site_occupancy
_atom_site_symmetry_multiplicity
_atom_site_disorder_assembly
_atom_site_disorder_group
C C1 0.3721(5) 0.0444(3) 0.6192(6) 0.0475(11) Uani d . 1 1 . .
C C2 0.4292(6) 0.1058(4) 0.7117(8) 0.0714(17) Uani d . 1 1 . .
H H2 0.5030 0.1300 0.6817 0.086 Uiso calc R 1 1 . .
C C3 0.3793(6) 0.1318(4) 0.8467(8) 0.0678(16) Uani d . 1 1 . .
H H3 0.4190 0.1734 0.9084 0.081 Uiso calc R 1 1 . .
C C4 0.2127(5) 0.0402(3) 0.7986(7) 0.0542(13) Uani d . 1 1 . .
H H4 0.1365 0.0184 0.8274 0.065 Uiso calc R 1 1 . .
C C5 0.2599(5) 0.0132(3) 0.6641(7) 0.0495(12) Uani d . 1 1 . .
H H5 0.2158 -0.0269 0.6011 0.059 Uiso calc R 1 1 . .
C C6 0.2247(6) 0.1251(4) 1.0451(8) 0.0715(17) Uani d . 1 1 . .
H H6A 0.1488 0.0950 1.0604 0.107 Uiso calc R 1 1 . .
H H6B 0.1983 0.1775 1.0303 0.107 Uiso calc R 1 1 . .
H H6C 0.2955 0.1202 1.1433 0.107 Uiso calc R 1 1 . .
C C7 0.4287(5) 0.0148(3) 0.4740(6) 0.0538(12) Uani d . 1 1 . .
H H7A 0.4275 0.0552 0.3913 0.065 Uiso calc R 1 1 . .
H H7B 0.3715 -0.0259 0.4194 0.065 Uiso calc R 1 1 . .
N N1 0.2741(4) 0.0979(2) 0.8906(5) 0.0521(10) Uani d . 1 1 . .
I I1 0.84206(3) 0.106359(17) 0.85470(4) 0.04934(8) Uani d . 1 1 . .
I I2 1.04264(4) 0.16980(2) 0.40344(5) 0.06218(11) Uani d . 1 1 . .
I I3 0.60383(3) 0.190241(18) 0.29726(4) 0.04830(8) Uani d . 1 1 . .
Pb Pb1 0.835213(18) 0.251424(10) 0.60612(2) 0.04107(5) Uani d . 1 1 . .

loop_
_atom_site_aniso_label
_atom_site_aniso_U_11
_atom_site_aniso_U_22
_atom_site_aniso_U_33
_atom_site_aniso_U_12
_atom_site_aniso_U_13
_atom_site_aniso_U_23
C1 0.043(3) 0.050(3) 0.047(3) -0.010(2) 0.003(2) 0.003(2)
C2 0.060(3) 0.092(4) 0.068(4) -0.031(3) 0.027(3) -0.018(3)
C3 0.059(3) 0.084(4) 0.064(4) -0.027(3) 0.019(3) -0.027(3)
C4 0.041(3) 0.052(3) 0.072(4) -0.003(2) 0.016(3) 0.009(3)
C5 0.043(3) 0.040(2) 0.067(3) -0.0040(19) 0.012(2) 0.000(2)
C6 0.054(3) 0.102(5) 0.061(4) 0.011(3) 0.019(3) -0.008(3)
C7 0.053(3) 0.064(3) 0.044(3) -0.017(2) 0.008(2) -0.004(2)
N1 0.045(2) 0.063(3) 0.048(3) 0.0076(19) 0.0089(19) 0.003(2)
I1 0.05674(19) 0.04184(15) 0.04717(19) -0.00310(13) 0.00453(14) -0.00125(13)
I2 0.0597(2) 0.0799(2) 0.0471(2) 0.02966(18) 0.01069(16) 0.00598(17)
I3 0.04488(17) 0.05507(18) 0.04462(18) -0.00848(13) 0.00792(13) 0.00162(14)
Pb1 0.04505(10) 0.04862(10) 0.02984(9) -0.00104(7) 0.00803(7) -0.00048(7)

loop_
_atom_type_symbol
_atom_type_description
_atom_type_scat_dispersion_real
_atom_type_scat_dispersion_imag
_atom_type_scat_source
C C 0.0033 0.0016 'International Tables Vol C Tables 4.2.6.8 and 6.1.1.4'
H H 0.0000 0.0000 'International Tables Vol C Tables 4.2.6.8 and 6.1.1.4'
N N 0.0061 0.0033 'International Tables Vol C Tables 4.2.6.8 and 6.1.1.4'
I I -0.4742 1.8119 'International Tables Vol C Tables 4.2.6.8 and 6.1.1.4'
Pb Pb -3.3944 10.1111 'International Tables Vol C Tables 4.2.6.8 and 6.1.1.4'

loop_
_geom_angle_atom_site_label_1
_geom_angle_atom_site_label_2
_geom_angle_atom_site_label_3
_geom_angle_site_symmetry_1
_geom_angle_site_symmetry_3
_geom_angle
_geom_angle_publ_flag
C5 C1 C2 . . 117.1(5) ?
C5 C1 C7 . . 122.1(4) ?
C2 C1 C7 . . 120.8(4) ?
C3 C2 C1 . . 120.8(5) ?
C3 C2 H2 . . 119.6 ?
C1 C2 H2 . . 119.6 ?
N1 C3 C2 . . 120.2(5) ?
N1 C3 H3 . . 119.9 ?
C2 C3 H3 . . 119.9 ?
N1 C4 C5 . . 120.7(5) ?
N1 C4 H4 . . 119.6 ?
C5 C4 H4 . . 119.6 ?
C4 C5 C1 . . 120.7(5) ?
C4 C5 H5 . . 119.6 ?
C1 C5 H5 . . 119.6 ?
N1 C6 H6A . . 109.5 ?
N1 C6 H6B . . 109.5 ?
H6A C6 H6B . . 109.5 ?
N1 C6 H6C . . 109.5 ?
H6A C6 H6C . . 109.5 ?
H6B C6 H6C . . 109.5 ?
C1 C7 C7 . 3_656 113.3(5) ?
C1 C7 H7A . . 108.9 ?
C7 C7 H7A 3_656 . 108.9 ?
C1 C7 H7B . . 108.9 ?
C7 C7 H7B 3_656 . 108.9 ?
H7A C7 H7B . . 107.7 ?
C3 N1 C4 . . 120.4(5) ?
C3 N1 C6 . . 119.3(5) ?
C4 N1 C6 . . 120.3(4) ?
Pb1 I1 Pb1 4_566 . 76.93(4) ?
Pb1 I2 Pb1 4_565 . 77.60(4) ?
Pb1 I3 Pb1 4_565 . 76.93(4) ?
I2 Pb1 I3 4_566 4_566 86.47(4) ?
I2 Pb1 I1 4_566 4_565 92.33(4) ?
I3 Pb1 I1 4_566 4_565 99.11(3) ?
I2 Pb1 I1 4_566 . 87.05(4) ?
I3 Pb1 I1 4_566 . 83.49(3) ?
I1 Pb1 I1 4_565 . 177.283(13) ?
I2 Pb1 I2 4_566 . 99.95(4) ?
I3 Pb1 I2 4_566 . 171.539(12) ?
I1 Pb1 I2 4_565 . 86.20(3) ?
I1 Pb1 I2 . . 91.300(10) ?
I2 Pb1 I3 4_566 . 173.097(12) ?
I3 Pb1 I3 4_566 . 89.19(4) ?
I1 Pb1 I3 4_565 . 83.05(3) ?
I1 Pb1 I3 . . 97.800(10) ?
I2 Pb1 I3 . . 84.910(10) ?

loop_
_geom_bond_atom_site_label_1
_geom_bond_atom_site_label_2
_geom_bond_site_symmetry_2
_geom_bond_distance
_geom_bond_publ_flag
C1 C5 . 1.371(6) ?
C1 C2 . 1.372(7) ?
C1 C7 . 1.489(7) ?
C2 C3 . 1.361(8) ?
C2 H2 . 0.9300 ?
C3 N1 . 1.326(7) ?
C3 H3 . 0.9300 ?
C4 N1 . 1.334(6) ?
C4 C5 . 1.349(7) ?
C4 H4 . 0.9300 ?
C5 H5 . 0.9300 ?
C6 N1 . 1.502(7) ?
C6 H6A . 0.9600 ?
C6 H6B . 0.9600 ?
C6 H6C . 0.9600 ?
C7 C7 3_656 1.514(10) ?
C7 H7A . 0.9700 ?
C7 H7B . 0.9700 ?
Pb1 I1 . 3.2296(13) y
Pb1 I1 4_565 3.2214(13) y
Pb1 I2 . 3.2311(11) y
Pb1 I2 4_566 3.1724(11) y
Pb1 I3 . 3.2435(12) y
Pb1 I3 4_566 3.2073(12) y

loop_
_geom_torsion_atom_site_label_1
_geom_torsion_atom_site_label_2
_geom_torsion_atom_site_label_3
_geom_torsion_atom_site_label_4
_geom_torsion_site_symmetry_1
_geom_torsion_site_symmetry_2
_geom_torsion_site_symmetry_3
_geom_torsion_site_symmetry_4
_geom_torsion
_geom_torsion_publ_flag
C5 C1 C2 C3 . . . . 3.0(9) ?
C7 C1 C2 C3 . . . . -178.5(6) ?
C1 C2 C3 N1 . . . . -0.1(10) ?
N1 C4 C5 C1 . . . . 0.1(8) ?
C2 C1 C5 C4 . . . . -3.0(8) ?
C7 C1 C5 C4 . . . . 178.6(5) ?
C5 C1 C7 C7 . . . 3_656 -118.8(6) ?
C2 C1 C7 C7 . . . 3_656 62.9(8) ?
C2 C3 N1 C4 . . . . -3.0(9) ?
C2 C3 N1 C6 . . . . 177.1(6) ?
C5 C4 N1 C3 . . . . 3.0(8) ?
C5 C4 N1 C6 . . . . -177.1(5) ?
Pb1 I1 Pb1 I2 4_566 . . 4_566 41.42(2) ?
Pb1 I1 Pb1 I3 4_566 . . 4_566 -45.363(18) ?
Pb1 I1 Pb1 I2 4_566 . . . 141.321(18) ?
Pb1 I1 Pb1 I3 4_566 . . . -133.64(2) ?
Pb1 I2 Pb1 I2 4_565 . . 4_566 -133.01(3) ?
Pb1 I2 Pb1 I1 4_565 . . 4_565 -41.307(16) ?
Pb1 I2 Pb1 I1 4_565 . . . 139.759(16) ?
Pb1 I2 Pb1 I3 4_565 . . . 42.04(2) ?
Pb1 I3 Pb1 I3 4_565 . . 4_566 144.45(2) ?
Pb1 I3 Pb1 I1 4_565 . . 4_565 45.168(14) ?
Pb1 I3 Pb1 I1 4_565 . . . -132.231(15) ?
Pb1 I3 Pb1 I2 4_565 . . . -41.62(2) ?
